data_4329590
loop_
_publ_author_name
'Scott R. Daly'
'Do Young Kim'
'Gregory S. Girolami'

_publ_contact_author_address
;Department of Chemistry, Box 4-6
University of Illinois at Urbana-Champaign
600 South Mathews
Urbana, IL 61801
;
_publ_contact_author_email girolami@scs.illinois.edu
_publ_contact_author_fax '(217) 333-2685'
_publ_contact_author_name 'Gregory S. Girolami'
_publ_contact_author_phone '(217) 333-2729'
_publ_section_title
;
 Lanthanide N,N-Dimethylaminodiboranates as a New Class of Highly Volatile
 Chemical Vapor Deposition Precursors
;
_journal_name_full 'Inorganic Chemistry'
_journal_page_first 7050
_journal_page_last 7065
_journal_paper_doi 10.1021/ic201852j
_journal_volume 51
_journal_year 2012
_chemical_formula_sum 'C10 H44 B6 Lu N3 O'
_chemical_formula_weight 462.31
_chemical_name_systematic
; 
 ? 
;
_space_group_IT_number 14
_symmetry_cell_setting monoclinic
_symmetry_space_group_name_Hall '-P 2ybc'
_symmetry_space_group_name_H-M 'P 1 21/c 1'
_atom_sites_solution_hydrogens geom
_atom_sites_solution_primary direct
_atom_sites_solution_secondary difmap
_audit_creation_method SHELXL-97
_cell_angle_alpha 90.00
_cell_angle_beta 95.423(2)
_cell_angle_gamma 90.00
_cell_formula_units_Z 4
_cell_length_a 10.5517(4)
_cell_length_b 10.8434(4)
_cell_length_c 19.4142(7)
_cell_measurement_reflns_used 4075
_cell_measurement_temperature 193(2)
_cell_measurement_theta_max 25.43
_cell_measurement_theta_min 2.11
_cell_volume 2211.36(14)
_computing_cell_refinement 'Bruker APEX'
_computing_data_collection 'Bruker APEX'
_computing_data_reduction 'Bruker SAINT'
_computing_molecular_graphics 'Bruker SHELXTL'
_computing_publication_material 'Bruker SHELXTL'
_computing_structure_refinement 'SHELXL-97 (Sheldrick, 1997)'
_computing_structure_solution 'SHELXS-97 (Sheldrick, 1990)'
_diffrn_ambient_temperature 193(2)
_diffrn_detector_area_resol_mean 8.33
_diffrn_measured_fraction_theta_full 0.998
_diffrn_measured_fraction_theta_max 0.998
_diffrn_measurement_device_type 'CCD area detector'
_diffrn_measurement_method 'psi and omega scans'
_diffrn_radiation_monochromator graphite
_diffrn_radiation_source 'fine-focus sealed tube'
_diffrn_radiation_type MoK\a
_diffrn_radiation_wavelength 0.71073
_diffrn_reflns_av_R_equivalents 0.0538
_diffrn_reflns_av_sigmaI/netI 0.0321
_diffrn_reflns_limit_h_max 12
_diffrn_reflns_limit_h_min -12
_diffrn_reflns_limit_k_max 13
_diffrn_reflns_limit_k_min -13
_diffrn_reflns_limit_l_max 23
_diffrn_reflns_limit_l_min -23
_diffrn_reflns_number 29925
_diffrn_reflns_theta_full 25.43
_diffrn_reflns_theta_max 25.43
_diffrn_reflns_theta_min 2.11
_exptl_absorpt_coefficient_mu 4.463
_exptl_absorpt_correction_T_max 0.67322
_exptl_absorpt_correction_T_min 0.27200
_exptl_absorpt_correction_type integration
_exptl_absorpt_process_details SHELXTL/XPREP
_exptl_crystal_colour colorless
_exptl_crystal_density_diffrn 1.389
_exptl_crystal_description prism
_exptl_crystal_F_000 936
_exptl_crystal_size_max 0.451
_exptl_crystal_size_mid 0.272
_exptl_crystal_size_min 0.096
_refine_diff_density_max 0.828
_refine_diff_density_min -0.417
_refine_diff_density_rms 0.099
_refine_ls_extinction_method none
_refine_ls_goodness_of_fit_ref 1.030
_refine_ls_hydrogen_treatment mixed
_refine_ls_matrix_type full
_refine_ls_number_parameters 262
_refine_ls_number_reflns 4075
_refine_ls_number_restraints 55
_refine_ls_restrained_S_all 1.023
_refine_ls_R_factor_all 0.0362
_refine_ls_R_factor_gt 0.0229
_refine_ls_shift/su_max 0.001
_refine_ls_shift/su_mean 0.000
_refine_ls_structure_factor_coef Fsqd
_refine_ls_weighting_details 'calc w=1/[\s^2^(Fo^2^)+(0.0247P)^2^+1.9145P] where P=(Fo^2^+2Fc^2^)/3'
_refine_ls_weighting_scheme calc
_refine_ls_wR_factor_gt 0.0494
_refine_ls_wR_factor_ref 0.0542
_reflns_number_gt 3313
_reflns_number_total 4075
_reflns_threshold_expression >2sigma(I)
_cod_data_source_file ic201852j_si_002_14.cif
_cod_data_source_block ba75gas
_cod_database_code 4329590

loop_
_symmetry_equiv_pos_as_xyz
'x, y, z'
'-x, y+1/2, -z+1/2'
'-x, -y, -z'
'x, -y-1/2, z-1/2'

loop_
_atom_site_label
_atom_site_type_symbol
_atom_site_fract_x
_atom_site_fract_y
_atom_site_fract_z
_atom_site_U_iso_or_equiv
_atom_site_adp_type
_atom_site_occupancy
_atom_site_symmetry_multiplicity
_atom_site_calc_flag
_atom_site_refinement_flags
Lu1 Lu 0.757817(15) 0.156017(14) 0.112766(8) 0.02052(6) Uani 1 1 d .
B1 B 0.5235(5) 0.1111(4) 0.1612(3) 0.0273(10) Uani 1 1 d D
H11 H 0.527(3) 0.135(3) 0.1037(8) 0.019(10) Uiso 1 1 d D
H12 H 0.621(2) 0.067(4) 0.175(2) 0.045(13) Uiso 1 1 d D
H13 H 0.449(3) 0.044(3) 0.1650(18) 0.022(10) Uiso 1 1 d D
B2 B 0.6216(5) 0.3240(5) 0.1801(3) 0.0333(12) Uani 1 1 d D
H21 H 0.719(2) 0.289(4) 0.203(2) 0.045(13) Uiso 1 1 d D
H22 H 0.621(3) 0.324(3) 0.1210(8) 0.021(10) Uiso 1 1 d D
H23 H 0.618(4) 0.415(2) 0.202(2) 0.041(12) Uiso 1 1 d D
N1 N 0.5121(3) 0.2372(3) 0.20074(17) 0.0267(8) Uani 1 1 d .
C1 C 0.3875(4) 0.2962(4) 0.1804(3) 0.0428(12) Uani 1 1 d .
H1A H 0.3189 0.2425 0.1934 0.064 Uiso 1 1 calc R
H1B H 0.3779 0.3094 0.1303 0.064 Uiso 1 1 calc R
H1C H 0.3832 0.3756 0.2041 0.064 Uiso 1 1 calc R
C2 C 0.5226(5) 0.2160(5) 0.2765(2) 0.0422(12) Uani 1 1 d .
H2A H 0.4535 0.1617 0.2881 0.063 Uiso 1 1 calc R
H2B H 0.5164 0.2951 0.3005 0.063 Uiso 1 1 calc R
H2C H 0.6047 0.1774 0.2911 0.063 Uiso 1 1 calc R
B3 B 1.0108(5) 0.1476(5) 0.1494(3) 0.0307(11) Uani 1 1 d D
H31 H 0.957(3) 0.102(3) 0.1018(13) 0.024(10) Uiso 1 1 d D
H32 H 0.947(3) 0.227(2) 0.1656(16) 0.008(8) Uiso 1 1 d D
H33 H 1.102(3) 0.185(4) 0.141(2) 0.056(15) Uiso 1 1 d D
B4 B 0.8804(5) 0.0079(5) 0.2188(3) 0.0368(13) Uani 1 1 d D
H41 H 0.824(3) 0.093(2) 0.2338(18) 0.020(10) Uiso 1 1 d D
H42 H 0.832(3) -0.027(4) 0.1670(12) 0.035(11) Uiso 1 1 d D
H43 H 0.876(4) -0.064(3) 0.2570(18) 0.047(13) Uiso 1 1 d D
N2 N 1.0206(3) 0.0457(3) 0.20713(17) 0.0298(8) Uani 1 1 d .
C3 C 1.0937(5) -0.0620(5) 0.1853(3) 0.0497(13) Uani 1 1 d .
H3A H 1.1807 -0.0364 0.1786 0.075 Uiso 1 1 calc R
H3B H 1.0526 -0.0950 0.1418 0.075 Uiso 1 1 calc R
H3C H 1.0961 -0.1259 0.2211 0.075 Uiso 1 1 calc R
C4 C 1.0849(5) 0.0950(5) 0.2724(2) 0.0442(12) Uani 1 1 d .
H4A H 1.1728 0.1173 0.2653 0.066 Uiso 1 1 calc R
H4B H 1.0852 0.0321 0.3086 0.066 Uiso 1 1 calc R
H4C H 1.0394 0.1683 0.2864 0.066 Uiso 1 1 calc R
B5 B 0.7302(5) 0.2257(4) -0.0228(3) 0.0268(10) Uani 1 1 d D
H51 H 0.816(2) 0.167(3) -0.0013(18) 0.021(10) Uiso 1 1 d D
H52 H 0.656(3) 0.218(4) 0.0165(16) 0.028(10) Uiso 1 1 d D
H53 H 0.693(4) 0.187(3) -0.0714(14) 0.027(11) Uiso 1 1 d D
B6 B 0.8603(5) 0.3930(5) 0.0436(3) 0.0278(10) Uani 1 1 d .
H61 H 0.802(3) 0.350(3) 0.0862(18) 0.016(9) Uiso 1 1 d .
H62 H 0.958(4) 0.352(4) 0.045(2) 0.044(13) Uiso 1 1 d .
H63 H 0.863(3) 0.494(3) 0.0552(19) 0.027(11) Uiso 1 1 d .
N3 N 0.7746(3) 0.3623(3) -0.02634(17) 0.0274(8) Uani 1 1 d .
C5 C 0.8513(4) 0.3809(4) -0.0854(2) 0.0386(11) Uani 1 1 d .
H5A H 0.7995 0.3617 -0.1287 0.058 Uiso 1 1 calc R
H5B H 0.9257 0.3264 -0.0805 0.058 Uiso 1 1 calc R
H5C H 0.8796 0.4669 -0.0863 0.058 Uiso 1 1 calc R
C6 C 0.6627(4) 0.4436(4) -0.0349(2) 0.0391(11) Uani 1 1 d .
H6A H 0.6113 0.4230 -0.0780 0.059 Uiso 1 1 calc R
H6B H 0.6906 0.5296 -0.0365 0.059 Uiso 1 1 calc R
H6C H 0.6115 0.4323 0.0042 0.059 Uiso 1 1 calc R
O1 O 0.7091(3) -0.0260(2) 0.05237(14) 0.0292(6) Uani 1 1 d .
C7 C 0.6224(5) -0.1207(4) 0.0733(3) 0.0469(13) Uani 1 1 d .
H7A H 0.5333 -0.0982 0.0579 0.056 Uiso 1 1 calc R
H7B H 0.6306 -0.1290 0.1244 0.056 Uiso 1 1 calc R
C8 C 0.6561(5) -0.2385(4) 0.0410(3) 0.0503(13) Uani 1 1 d .
H8A H 0.5956 -0.2575 0.0003 0.060 Uiso 1 1 calc R
H8B H 0.6555 -0.3073 0.0745 0.060 Uiso 1 1 calc R
C9 C 0.7864(5) -0.2177(4) 0.0201(3) 0.0523(14) Uani 1 1 d .
H9A H 0.8517 -0.2404 0.0580 0.063 Uiso 1 1 calc R
H9B H 0.8005 -0.2669 -0.0215 0.063 Uiso 1 1 calc R
C10 C 0.7909(5) -0.0837(4) 0.0050(3) 0.0418(12) Uani 1 1 d .
H10A H 0.8791 -0.0523 0.0132 0.050 Uiso 1 1 calc R
H10B H 0.7588 -0.0670 -0.0437 0.050 Uiso 1 1 calc R

loop_
_atom_site_aniso_label
_atom_site_aniso_U_11
_atom_site_aniso_U_22
_atom_site_aniso_U_33
_atom_site_aniso_U_23
_atom_site_aniso_U_13
_atom_site_aniso_U_12
Lu1 0.01900(9) 0.02268(9) 0.02013(9) -0.00094(8) 0.00310(6) -0.00114(8)
B1 0.026(3) 0.028(2) 0.028(3) -0.001(2) 0.003(2) -0.005(2)
B2 0.030(3) 0.032(3) 0.039(3) -0.006(2) 0.010(2) 0.002(2)
N1 0.0228(18) 0.0354(19) 0.0226(18) -0.0018(15) 0.0062(15) 0.0022(15)
C1 0.025(2) 0.049(3) 0.055(3) 0.002(2) 0.010(2) 0.009(2)
C2 0.044(3) 0.059(3) 0.026(2) -0.002(2) 0.010(2) 0.004(2)
B3 0.021(2) 0.041(3) 0.029(3) 0.004(2) -0.003(2) -0.002(2)
B4 0.029(3) 0.046(3) 0.035(3) 0.015(2) 0.002(2) 0.000(2)
N2 0.0219(18) 0.040(2) 0.0266(18) 0.0061(16) -0.0021(14) 0.0053(16)
C3 0.046(3) 0.053(3) 0.050(3) 0.002(2) 0.006(2) 0.020(2)
C4 0.037(3) 0.065(3) 0.029(3) 0.007(2) -0.007(2) -0.005(2)
B5 0.032(3) 0.025(2) 0.024(3) 0.0026(19) 0.002(2) -0.004(2)
B6 0.031(3) 0.027(2) 0.025(3) 0.004(2) -0.001(2) -0.005(2)
N3 0.0264(19) 0.0295(19) 0.0260(18) 0.0069(15) 0.0018(15) -0.0035(15)
C5 0.042(3) 0.045(3) 0.030(2) 0.005(2) 0.006(2) -0.016(2)
C6 0.039(3) 0.033(2) 0.043(3) 0.003(2) -0.008(2) 0.002(2)
O1 0.0302(15) 0.0260(14) 0.0330(16) -0.0031(13) 0.0119(13) -0.0044(13)
C7 0.047(3) 0.036(3) 0.062(3) -0.015(2) 0.024(3) -0.018(2)
C8 0.053(3) 0.034(3) 0.067(4) -0.010(2) 0.020(3) -0.007(2)
C9 0.053(3) 0.027(2) 0.080(4) -0.006(3) 0.021(3) -0.001(2)
C10 0.051(3) 0.035(3) 0.044(3) -0.013(2) 0.024(2) -0.004(2)

loop_
_atom_type_symbol
_atom_type_description
_atom_type_scat_dispersion_real
_atom_type_scat_dispersion_imag
_atom_type_scat_source
C C 0.0033 0.0016 'International Tables Vol C Tables 4.2.6.8 and 6.1.1.4'
H H 0.0000 0.0000 'International Tables Vol C Tables 4.2.6.8 and 6.1.1.4'
B B 0.0013 0.0007 'International Tables Vol C Tables 4.2.6.8 and 6.1.1.4'
N N 0.0061 0.0033 'International Tables Vol C Tables 4.2.6.8 and 6.1.1.4'
O O 0.0106 0.0060 'International Tables Vol C Tables 4.2.6.8 and 6.1.1.4'
Lu Lu -0.4720 5.8584 'International Tables Vol C Tables 4.2.6.8 and 6.1.1.4'

loop_
_geom_angle_atom_site_label_1
_geom_angle_atom_site_label_2
_geom_angle_atom_site_label_3
_geom_angle
O1 Lu1 B3 105.64(13)
O1 Lu1 B5 75.56(12)
B3 Lu1 B5 106.03(15)
O1 Lu1 B2 134.90(13)
B3 Lu1 B2 116.70(16)
B5 Lu1 B2 105.33(15)
O1 Lu1 B1 81.96(12)
B3 Lu1 B1 142.87(15)
B5 Lu1 B1 111.04(15)
B2 Lu1 B1 55.07(14)
O1 Lu1 B4 87.07(14)
B3 Lu1 B4 54.24(15)
B5 Lu1 B4 149.32(15)
B2 Lu1 B4 104.84(17)
B1 Lu1 B4 90.85(15)
O1 Lu1 H11 73.2(8)
B3 Lu1 H11 166.7(4)
B5 Lu1 H11 86.7(4)
B2 Lu1 H11 62.0(7)
B1 Lu1 H11 24.4(3)
B4 Lu1 H11 112.6(5)
O1 Lu1 H12 77.3(11)
B3 Lu1 H12 121.6(6)
B5 Lu1 H12 129.9(8)
B2 Lu1 H12 68.0(9)
B1 Lu1 H12 23.3(5)
B4 Lu1 H12 68.0(5)
H11 Lu1 H12 45.1(8)
O1 Lu1 H21 148.7(10)
B3 Lu1 H21 93.6(5)
B5 Lu1 H21 123.0(8)
B2 Lu1 H21 24.6(4)
B1 Lu1 H21 68.1(9)
B4 Lu1 H21 84.5(7)
H11 Lu1 H21 82.4(10)
H12 Lu1 H21 71.6(15)
O1 Lu1 H22 126.0(8)
B3 Lu1 H22 127.4(8)
B5 Lu1 H22 80.7(4)
B2 Lu1 H22 24.7(3)
B1 Lu1 H22 62.6(8)
B4 Lu1 H22 129.5(4)
H11 Lu1 H22 57.5(12)
H12 Lu1 H22 82.3(10)
H21 Lu1 H22 46.8(8)
O1 Lu1 H31 83.8(6)
B3 Lu1 H31 24.6(4)
B5 Lu1 H31 89.8(8)
B2 Lu1 H31 140.5(5)
B1 Lu1 H31 150.7(10)
B4 Lu1 H31 62.9(9)
H11 Lu1 H31 156.9(11)
H12 Lu1 H31 127.9(11)
H21 Lu1 H31 118.2(5)
H22 Lu1 H31 144.1(12)
O1 Lu1 H32 130.6(4)
B3 Lu1 H32 25.0(3)
B5 Lu1 H32 110.4(8)
B2 Lu1 H32 92.3(4)
B1 Lu1 H32 132.5(7)
B4 Lu1 H32 62.8(7)
H11 Lu1 H32 152.7(7)
H12 Lu1 H32 119.3(12)
H21 Lu1 H32 70.4(9)
H22 Lu1 H32 103.0(9)
H31 Lu1 H32 48.3(7)
O1 Lu1 H41 105.7(6)
B3 Lu1 H41 63.8(7)
B5 Lu1 H41 169.8(7)
B2 Lu1 H41 81.1(4)
B1 Lu1 H41 79.1(8)
B4 Lu1 H41 23.8(3)
H11 Lu1 H41 103.4(8)
H12 Lu1 H41 59.7(11)
H21 Lu1 H41 60.9(9)
H22 Lu1 H41 105.8(3)
H31 Lu1 H41 80.3(10)
H32 Lu1 H41 60.8(11)
O1 Lu1 H42 63.7(4)
B3 Lu1 H42 64.8(8)
B5 Lu1 H42 131.9(6)
B2 Lu1 H42 121.2(8)
B1 Lu1 H42 88.2(10)
B4 Lu1 H42 23.4(4)
H11 Lu1 H42 103.8(11)
H12 Lu1 H42 65.5(11)
H21 Lu1 H42 105.0(9)
H22 Lu1 H42 144.2(10)
H31 Lu1 H42 62.5(13)
H32 Lu1 H42 80.9(9)
H41 Lu1 H42 44.7(7)
O1 Lu1 H51 68.6(8)
B3 Lu1 H51 84.9(5)
B5 Lu1 H51 24.8(3)
B2 Lu1 H51 127.7(5)
B1 Lu1 H51 130.4(7)
B4 Lu1 H51 124.9(4)
H11 Lu1 H51 106.5(6)
H12 Lu1 H51 141.8(14)
H21 Lu1 H51 138.9(13)
H22 Lu1 H51 103.8(5)
H31 Lu1 H51 65.8(9)
H32 Lu1 H51 96.3(10)
H41 Lu1 H51 145.9(6)
H42 Lu1 H51 111.2(10)
O1 Lu1 H52 76.3(10)
B3 Lu1 H52 129.3(5)
B5 Lu1 H52 23.8(4)
B2 Lu1 H52 88.0(8)
B1 Lu1 H52 87.8(5)
B4 Lu1 H52 163.3(10)
H11 Lu1 H52 63.8(7)
H12 Lu1 H52 108.4(8)
H21 Lu1 H52 110.3(10)
H22 Lu1 H52 63.8(9)
H31 Lu1 H52 113.4(8)
H32 Lu1 H52 128.4(11)
H41 Lu1 H52 166.3(8)
H42 Lu1 H52 139.9(11)
H51 Lu1 H52 47.7(7)
O1 Lu1 H61 136.5(9)
B3 Lu1 H61 82.4(9)
B5 Lu1 H61 61.3(9)
B2 Lu1 H61 67.2(9)
B1 Lu1 H61 117.3(9)
B4 Lu1 H61 127.9(9)
H11 Lu1 H61 107.7(12)
H12 Lu1 H61 135.1(12)
H21 Lu1 H61 69.3(14)
H22 Lu1 H61 54.7(12)
H31 Lu1 H61 90.4(13)
H32 Lu1 H61 66.1(11)
H41 Lu1 H61 115.7(11)
H42 Lu1 H61 146.7(12)
H51 Lu1 H61 69.8(12)
H52 Lu1 H61 66.7(13)
N1 B1 Lu1 97.1(2)
N1 B1 H11 107.0(17)
Lu1 B1 H11 61.3(19)
N1 B1 H12 111(2)
Lu1 B1 H12 49(2)
H11 B1 H12 102(3)
N1 B1 H13 117.4(19)
Lu1 B1 H13 145.3(19)
H11 B1 H13 108(3)
H12 B1 H13 110(3)
N1 B2 Lu1 99.0(2)
N1 B2 H21 111(2)
Lu1 B2 H21 58(2)
N1 B2 H22 109.1(19)
Lu1 B2 H22 58.3(18)
H21 B2 H22 108(3)
N1 B2 H23 113(2)
Lu1 B2 H23 147(2)
H21 B2 H23 103(3)
H22 B2 H23 113(3)
C1 N1 C2 108.2(3)
C1 N1 B2 109.2(3)
C2 N1 B2 111.0(3)
C1 N1 B1 110.5(3)
C2 N1 B1 110.3(3)
B2 N1 B1 107.7(3)
N1 C1 H1A 109.5
N1 C1 H1B 109.5
H1A C1 H1B 109.5
N1 C1 H1C 109.5
H1A C1 H1C 109.5
H1B C1 H1C 109.5
N1 C2 H2A 109.5
N1 C2 H2B 109.5
H2A C2 H2B 109.5
N1 C2 H2C 109.5
H2A C2 H2C 109.5
H2B C2 H2C 109.5
N2 B3 Lu1 102.0(3)
N2 B3 H31 105.2(19)
Lu1 B3 H31 53.4(19)
N2 B3 H32 109.2(16)
Lu1 B3 H32 57.1(16)
H31 B3 H32 107(3)
N2 B3 H33 112(3)
Lu1 B3 H33 146(3)
H31 B3 H33 115(3)
H32 B3 H33 109(3)
N2 B4 Lu1 96.8(3)
N2 B4 H41 110.2(19)
Lu1 B4 H41 61.2(18)
N2 B4 H42 108(2)
Lu1 B4 H42 54(2)
H41 B4 H42 107(3)
N2 B4 H43 113(2)
Lu1 B4 H43 150(2)
H41 B4 H43 110(3)
H42 B4 H43 109(3)
C4 N2 C3 108.7(3)
C4 N2 B3 110.6(4)
C3 N2 B3 110.5(3)
C4 N2 B4 109.5(3)
C3 N2 B4 110.9(4)
B3 N2 B4 106.7(3)
N2 C3 H3A 109.5
N2 C3 H3B 109.5
H3A C3 H3B 109.5
N2 C3 H3C 109.5
H3A C3 H3C 109.5
H3B C3 H3C 109.5
N2 C4 H4A 109.5
N2 C4 H4B 109.5
H4A C4 H4B 109.5
N2 C4 H4C 109.5
H4A C4 H4C 109.5
H4B C4 H4C 109.5
N3 B5 Lu1 107.5(3)
N3 B5 H51 108.1(18)
Lu1 B5 H51 59.2(18)
N3 B5 H52 109(2)
Lu1 B5 H52 49.9(19)
H51 B5 H52 106(3)
N3 B5 H53 115(2)
Lu1 B5 H53 137(2)
H51 B5 H53 108(3)
H52 B5 H53 110(3)
N3 B6 H61 103.1(18)
N3 B6 H62 113(2)
H61 B6 H62 112(3)
N3 B6 H63 112(2)
H61 B6 H63 104(3)
H62 B6 H63 113(3)
C6 N3 C5 108.9(3)
C6 N3 B5 109.5(3)
C5 N3 B5 110.7(3)
C6 N3 B6 110.8(3)
C5 N3 B6 108.9(3)
B5 N3 B6 108.1(3)
N3 C5 H5A 109.5
N3 C5 H5B 109.5
H5A C5 H5B 109.5
N3 C5 H5C 109.5
H5A C5 H5C 109.5
H5B C5 H5C 109.5
N3 C6 H6A 109.5
N3 C6 H6B 109.5
H6A C6 H6B 109.5
N3 C6 H6C 109.5
H6A C6 H6C 109.5
H6B C6 H6C 109.5
C7 O1 C10 107.3(3)
C7 O1 Lu1 124.8(2)
C10 O1 Lu1 124.4(2)
O1 C7 C8 107.9(4)
O1 C7 H7A 110.1
C8 C7 H7A 110.1
O1 C7 H7B 110.1
C8 C7 H7B 110.1
H7A C7 H7B 108.4
C7 C8 C9 104.5(4)
C7 C8 H8A 110.8
C9 C8 H8A 110.8
C7 C8 H8B 110.8
C9 C8 H8B 110.8
H8A C8 H8B 108.9
C10 C9 C8 104.5(4)
C10 C9 H9A 110.9
C8 C9 H9A 110.9
C10 C9 H9B 110.9
C8 C9 H9B 110.9
H9A C9 H9B 108.9
O1 C10 C9 105.3(4)
O1 C10 H10A 110.7
C9 C10 H10A 110.7
O1 C10 H10B 110.7
C9 C10 H10B 110.7
H10A C10 H10B 108.8

loop_
_geom_bond_atom_site_label_1
_geom_bond_atom_site_label_2
_geom_bond_distance
Lu1 O1 2.328(3)
Lu1 B3 2.699(5)
Lu1 B5 2.728(5)
Lu1 B2 2.729(5)
Lu1 B1 2.770(5)
Lu1 B4 2.826(5)
Lu1 H11 2.44(4)
Lu1 H12 2.19(4)
Lu1 H21 2.34(4)
Lu1 H22 2.34(3)
Lu1 H31 2.22(4)
Lu1 H32 2.29(3)
Lu1 H41 2.49(4)
Lu1 H42 2.35(4)
Lu1 H51 2.36(4)
Lu1 H52 2.17(4)
Lu1 H61 2.23(3)
B1 N1 1.578(6)
B1 H11 1.148(13)
B1 H12 1.149(13)
B1 H13 1.08(2)
B2 N1 1.571(6)
B2 H21 1.147(13)
B2 H22 1.148(13)
B2 H23 1.08(2)
N1 C1 1.482(5)
N1 C2 1.483(5)
C1 H1A 0.9800
C1 H1B 0.9800
C1 H1C 0.9800
C2 H2A 0.9800
C2 H2B 0.9800
C2 H2C 0.9800
B3 N2 1.570(6)
B3 H31 1.149(13)
B3 H32 1.151(13)
B3 H33 1.07(2)
B4 N2 1.572(6)
B4 H41 1.146(13)
B4 H42 1.149(13)
B4 H43 1.08(2)
N2 C4 1.479(5)
N2 C3 1.484(5)
C3 H3A 0.9800
C3 H3B 0.9800
C3 H3C 0.9800
C4 H4A 0.9800
C4 H4B 0.9800
C4 H4C 0.9800
B5 N3 1.556(5)
B5 H51 1.149(13)
B5 H52 1.147(13)
B5 H53 1.07(2)
B6 N3 1.594(6)
B6 H61 1.17(4)
B6 H62 1.12(5)
B6 H63 1.12(4)
N3 C6 1.471(5)
N3 C5 1.479(5)
C5 H5A 0.9800
C5 H5B 0.9800
C5 H5C 0.9800
C6 H6A 0.9800
C6 H6B 0.9800
C6 H6C 0.9800
O1 C7 1.460(5)
O1 C10 1.460(5)
C7 C8 1.481(6)
C7 H7A 0.9900
C7 H7B 0.9900
C8 C9 1.487(7)
C8 H8A 0.9900
C8 H8B 0.9900
C9 C10 1.484(6)
C9 H9A 0.9900
C9 H9B 0.9900
C10 H10A 0.9900
C10 H10B 0.9900
